data_1559237
loop_
_publ_author_name
'Safaie, Niloofar'
'Rawal, Bandana'
'Ohno, Kohji'
'Ferrier, Robert C.'

_publ_section_title
;
 Aluminum-Based Initiators from Thiols for Epoxide Polymerizations
;
_journal_issue 19
_journal_name_full Macromolecules
_journal_page_first 8181
_journal_page_last 8191
_journal_paper_doi 10.1021/acs.macromol.0c00464
_journal_volume 53
_journal_year 2020
_chemical_formula_moiety 'C14 H30 Al2 S2'
_chemical_formula_sum 'C14 H30 Al2 S2'
_chemical_formula_weight 316.46
_space_group_crystal_system monoclinic
_space_group_IT_number 14
_space_group_name_Hall '-P 2yn'
_space_group_name_H-M_alt 'P 1 21/n 1'
_atom_sites_solution_hydrogens geom
_atom_sites_solution_primary dual
_audit_creation_date 2019-08-08
_audit_creation_method
;
Olex2 1.2
(compiled 2018.05.29 svn.r3508 for OlexSys, GUI svn.r5506)
;
_cell_angle_alpha 90
_cell_angle_beta 105.557(5)
_cell_angle_gamma 90
_cell_formula_units_Z 2
_cell_length_a 9.3362(6)
_cell_length_b 7.5154(6)
_cell_length_c 13.7022(8)
_cell_measurement_reflns_used 2517
_cell_measurement_temperature 173(2)
_cell_measurement_theta_max 71.82
_cell_measurement_theta_min 5.15
_cell_volume 926.20(11)
_computing_cell_refinement 'SAINT V8.38A (?, 2016)'
_computing_data_collection 'COSMO (BRUKER, V1.61, 2009)'
_computing_data_reduction 'SAINT V8.38A (?, 2016)'
_computing_molecular_graphics
;
O. V. Dolomanov, L. J. Bourhis, R. J. Gildea, J. A. K. Howard and H. Puschmann,
OLEX2: a complete structure solution, refinement and analysis program.
J. Appl. Cryst. (2009). 42, 339-341.
;
_computing_publication_material
;
O. V. Dolomanov, L. J. Bourhis, R. J. Gildea, J. A. K. Howard and H. Puschmann,
OLEX2: a complete structure solution, refinement and analysis program.
J. Appl. Cryst. (2009). 42, 339-341.
;
_computing_structure_refinement 'SHELXL (Sheldrick, Acta Cryst. A64 2008, 112-122)'
_computing_structure_solution 'SHELXT (Sheldrick, G.M. (2015). Acta Cryst. A71, 3-8)'
_diffrn_ambient_temperature 173(2)
_diffrn_detector_area_resol_mean 8.36
_diffrn_measured_fraction_theta_full 0.998
_diffrn_measured_fraction_theta_max 0.987
_diffrn_measurement_device_type 'Bruker APEX-II CCD'
_diffrn_measurement_method '\w and \f'
_diffrn_radiation_monochromator graphite
_diffrn_radiation_type CuK\a
_diffrn_radiation_wavelength 1.54178
_diffrn_reflns_av_R_equivalents 0.0523
_diffrn_reflns_av_unetI/netI 0.0471
_diffrn_reflns_Laue_measured_fraction_full 0.998
_diffrn_reflns_Laue_measured_fraction_max 0.987
_diffrn_reflns_limit_h_max 11
_diffrn_reflns_limit_h_min -10
_diffrn_reflns_limit_k_max 9
_diffrn_reflns_limit_k_min -8
_diffrn_reflns_limit_l_max 16
_diffrn_reflns_limit_l_min -16
_diffrn_reflns_number 6492
_diffrn_reflns_point_group_measured_fraction_full 0.998
_diffrn_reflns_point_group_measured_fraction_max 0.987
_diffrn_reflns_theta_full 67.679
_diffrn_reflns_theta_max 72.150
_diffrn_reflns_theta_min 5.155
_diffrn_source 'sealed tube'
_diffrn_standards_number 0
_exptl_absorpt_coefficient_mu 3.381
_exptl_absorpt_correction_T_max 0.7535
_exptl_absorpt_correction_T_min 0.5576
_exptl_absorpt_correction_type multi-scan
_exptl_absorpt_process_details
'SADABS-2016/2 (Bruker,2016/2) was used for absorption correction. wR2(int) was 0.1184 before and 0.0538 after correction. The Ratio of minimum to maximum transmission is 0.7400. The \l/2 correction factor is Not present.'
_exptl_crystal_colour colourless
_exptl_crystal_colour_primary colourless
_exptl_crystal_density_diffrn 1.135
_exptl_crystal_description needle
_exptl_crystal_F_000 344
_exptl_crystal_preparation
'Crystal mounted in glove bag(cold stage), frozen in liquid nitrogen and transferred to diffractometer.'
_exptl_crystal_recrystallization_method 'used as received'
_exptl_crystal_size_max 0.468
_exptl_crystal_size_mid 0.102
_exptl_crystal_size_min 0.06
_refine_diff_density_max 0.468
_refine_diff_density_min -0.283
_refine_diff_density_rms 0.066
_refine_ls_extinction_method none
_refine_ls_goodness_of_fit_ref 1.029
_refine_ls_hydrogen_treatment constr
_refine_ls_matrix_type full
_refine_ls_number_parameters 84
_refine_ls_number_reflns 1805
_refine_ls_number_restraints 0
_refine_ls_restrained_S_all 1.029
_refine_ls_R_factor_all 0.0601
_refine_ls_R_factor_gt 0.0456
_refine_ls_shift/su_max 0.000
_refine_ls_shift/su_mean 0.000
_refine_ls_structure_factor_coef Fsqd
_refine_ls_weighting_details 'w=1/[\s^2^(Fo^2^)+(0.0757P)^2^+0.0998P] where P=(Fo^2^+2Fc^2^)/3'
_refine_ls_weighting_scheme calc
_refine_ls_wR_factor_gt 0.1168
_refine_ls_wR_factor_ref 0.1248
_reflns_Friedel_coverage 0.000
_reflns_number_gt 1420
_reflns_number_total 1805
_reflns_threshold_expression 'I > 2\s(I)'
_cod_data_source_file ma0c00464_si_002.cif
_cod_data_source_block rf819c
_cod_depositor_comments 'Adding full bibliography for 1559235--1559237.cif.'
_cod_database_code 1559237
_shelx_shelxl_version_number 2018/3
_shelx_space_group_comment
;
The symmetry employed for this shelxl refinement is uniquely defined
by the following loop, which should always be used as a source of
symmetry information in preference to the above space-group names.
They are only intended as comments.
;
_shelx_estimated_absorpt_t_max 0.823
_shelx_estimated_absorpt_t_min 0.301
_olex2_refinement_description
;
1. Fixed Uiso
 At 1.2 times of:
  All C(H) groups, All C(H,H) groups
 At 1.5 times of:
  All C(H,H,H) groups
2.a Ternary CH refined with riding coordinates:
 C1(H1)
2.b Secondary CH2 refined with riding coordinates:
 C2(H2A,H2B), C3(H3A,H3B), C4(H4A,H4B), C5(H5A,H5B)
2.c Idealised Me refined as rotating group:
 C6(H6A,H6B,H6C), C7(H7A,H7B,H7C)
;
_olex2_diffrn_ambient_temperature_device 'Oxford Cryosystems'
_olex2_exptl_crystal_mounting_method 'The crystal was mounted on a nylon loop with paratone oil'
_olex2_submission_original_sample_id NS-I-75
_olex2_submission_special_instructions 'No special instructions were received'

loop_
_space_group_symop_operation_xyz
'x, y, z'
'-x+1/2, y+1/2, -z+1/2'
'-x, -y, -z'
'x-1/2, -y-1/2, z-1/2'

loop_
_atom_site_label
_atom_site_type_symbol
_atom_site_fract_x
_atom_site_fract_y
_atom_site_fract_z
_atom_site_U_iso_or_equiv
_atom_site_adp_type
_atom_site_occupancy
_atom_site_site_symmetry_order
_atom_site_calc_flag
_atom_site_refinement_flags_posn
_atom_site_refinement_flags_adp
_atom_site_refinement_flags_occupancy
_atom_site_disorder_assembly
_atom_site_disorder_group
S1 S 0.52624(7) 0.27294(9) 0.49016(4) 0.0333(2) Uani 1 1 d . . . . .
Al1 Al 0.35241(8) 0.48890(11) 0.40827(5) 0.0321(2) Uani 1 1 d . . . . .
C1 C 0.6438(3) 0.2143(4) 0.40660(18) 0.0341(6) Uani 1 1 d . . . . .
H1 H 0.681423 0.325157 0.381516 0.041 Uiso 1 1 calc R . . . .
C2 C 0.5613(3) 0.1001(4) 0.3166(2) 0.0452(7) Uani 1 1 d . . . . .
H2A H 0.491627 0.017315 0.336510 0.054 Uiso 1 1 calc R . . . .
H2B H 0.504986 0.175505 0.260047 0.054 Uiso 1 1 calc R . . . .
C3 C 0.6844(4) -0.0014(5) 0.2869(3) 0.0625(10) Uani 1 1 d . . . . .
H3A H 0.653301 -0.125780 0.268985 0.075 Uiso 1 1 calc R . . . .
H3B H 0.707312 0.055534 0.227672 0.075 Uiso 1 1 calc R . . . .
C4 C 0.8195(4) 0.0030(5) 0.3776(3) 0.0573(9) Uani 1 1 d . . . . .
H4A H 0.852651 -0.119585 0.398729 0.069 Uiso 1 1 calc R . . . .
H4B H 0.902186 0.066852 0.360440 0.069 Uiso 1 1 calc R . . . .
C5 C 0.7751(3) 0.0975(4) 0.4615(2) 0.0476(7) Uani 1 1 d . . . . .
H5A H 0.858018 0.170989 0.501873 0.057 Uiso 1 1 calc R . . . .
H5B H 0.744875 0.011525 0.506999 0.057 Uiso 1 1 calc R . . . .
C6 C 0.3687(3) 0.5360(5) 0.27147(19) 0.0461(7) Uani 1 1 d . . . . .
H6A H 0.473829 0.545230 0.272589 0.069 Uiso 1 1 calc GR . . . .
H6B H 0.317988 0.647883 0.246690 0.069 Uiso 1 1 calc GR . . . .
H6C H 0.322451 0.438480 0.226507 0.069 Uiso 1 1 calc GR . . . .
C7 C 0.1672(3) 0.4322(4) 0.4413(2) 0.0430(7) Uani 1 1 d . . . . .
H7A H 0.126080 0.321651 0.407152 0.064 Uiso 1 1 calc GR . . . .
H7B H 0.095895 0.529230 0.418539 0.064 Uiso 1 1 calc GR . . . .
H7C H 0.186485 0.417327 0.514704 0.064 Uiso 1 1 calc GR . . . .

loop_
_atom_site_aniso_label
_atom_site_aniso_U_11
_atom_site_aniso_U_22
_atom_site_aniso_U_33
_atom_site_aniso_U_23
_atom_site_aniso_U_13
_atom_site_aniso_U_12
S1 0.0341(3) 0.0268(4) 0.0411(3) 0.0029(2) 0.0136(3) 0.0010(3)
Al1 0.0294(4) 0.0343(5) 0.0339(4) 0.0020(3) 0.0106(3) 0.0023(3)
C1 0.0325(13) 0.0289(15) 0.0435(13) -0.0029(11) 0.0146(11) 0.0011(11)
C2 0.0417(16) 0.044(2) 0.0490(15) -0.0116(13) 0.0103(13) 0.0050(13)
C3 0.054(2) 0.059(3) 0.075(2) -0.0279(17) 0.0190(18) 0.0097(16)
C4 0.057(2) 0.060(2) 0.0594(18) 0.0033(15) 0.0237(17) 0.0238(16)
C5 0.0377(15) 0.047(2) 0.0555(16) -0.0051(14) 0.0072(13) 0.0099(13)
C6 0.0514(17) 0.053(2) 0.0387(13) 0.0084(12) 0.0198(13) 0.0112(15)
C7 0.0339(14) 0.0464(19) 0.0528(15) -0.0084(13) 0.0187(12) -0.0063(13)

loop_
_atom_type_symbol
_atom_type_description
_atom_type_scat_dispersion_real
_atom_type_scat_dispersion_imag
_atom_type_scat_source
C C 0.0181 0.0091 'International Tables Vol C Tables 4.2.6.8 and 6.1.1.4'
H H 0.0000 0.0000 'International Tables Vol C Tables 4.2.6.8 and 6.1.1.4'
Al Al 0.2130 0.2455 'International Tables Vol C Tables 4.2.6.8 and 6.1.1.4'
S S 0.3331 0.5567 'International Tables Vol C Tables 4.2.6.8 and 6.1.1.4'

loop_
_geom_angle_atom_site_label_1
_geom_angle_atom_site_label_2
_geom_angle_atom_site_label_3
_geom_angle
_geom_angle_site_symmetry_1
_geom_angle_site_symmetry_3
_geom_angle_publ_flag
Al1 S1 Al1 85.35(4) . 3_666 ?
C1 S1 Al1 106.04(9) . 3_666 ?
C1 S1 Al1 108.56(9) . . ?
S1 Al1 S1 94.65(4) . 3_666 ?
C6 Al1 S1 106.24(11) . 3_666 ?
C6 Al1 S1 111.16(10) . . ?
C7 Al1 S1 110.14(9) . 3_666 ?
C7 Al1 S1 106.25(10) . . ?
C7 Al1 C6 124.39(13) . . ?
S1 C1 H1 109.7 . . ?
C2 C1 S1 112.36(18) . . ?
C2 C1 H1 109.7 . . ?
C2 C1 C5 103.8(2) . . ?
C5 C1 S1 111.36(18) . . ?
C5 C1 H1 109.7 . . ?
C1 C2 H2A 110.9 . . ?
C1 C2 H2B 110.9 . . ?
H2A C2 H2B 108.9 . . ?
C3 C2 C1 104.1(2) . . ?
C3 C2 H2A 110.9 . . ?
C3 C2 H2B 110.9 . . ?
C2 C3 H3A 110.3 . . ?
C2 C3 H3B 110.3 . . ?
H3A C3 H3B 108.6 . . ?
C4 C3 C2 106.9(3) . . ?
C4 C3 H3A 110.3 . . ?
C4 C3 H3B 110.3 . . ?
C3 C4 H4A 110.2 . . ?
C3 C4 H4B 110.2 . . ?
H4A C4 H4B 108.5 . . ?
C5 C4 C3 107.4(3) . . ?
C5 C4 H4A 110.2 . . ?
C5 C4 H4B 110.2 . . ?
C1 C5 H5A 110.9 . . ?
C1 C5 H5B 110.9 . . ?
C4 C5 C1 104.1(2) . . ?
C4 C5 H5A 110.9 . . ?
C4 C5 H5B 110.9 . . ?
H5A C5 H5B 109.0 . . ?
Al1 C6 H6A 109.5 . . ?
Al1 C6 H6B 109.5 . . ?
Al1 C6 H6C 109.5 . . ?
H6A C6 H6B 109.5 . . ?
H6A C6 H6C 109.5 . . ?
H6B C6 H6C 109.5 . . ?
Al1 C7 H7A 109.5 . . ?
Al1 C7 H7B 109.5 . . ?
Al1 C7 H7C 109.5 . . ?
H7A C7 H7B 109.5 . . ?
H7A C7 H7C 109.5 . . ?
H7B C7 H7C 109.5 . . ?

loop_
_geom_bond_atom_site_label_1
_geom_bond_atom_site_label_2
_geom_bond_distance
_geom_bond_site_symmetry_2
_geom_bond_publ_flag
S1 Al1 2.3559(10) . ?
S1 Al1 2.3618(11) 3_666 ?
S1 C1 1.840(2) . ?
Al1 C6 1.953(2) . ?
Al1 C7 1.948(3) . ?
C1 H1 1.0000 . ?
C1 C2 1.529(4) . ?
C1 C5 1.532(4) . ?
C2 H2A 0.9900 . ?
C2 H2B 0.9900 . ?
C2 C3 1.523(4) . ?
C3 H3A 0.9900 . ?
C3 H3B 0.9900 . ?
C3 C4 1.516(5) . ?
C4 H4A 0.9900 . ?
C4 H4B 0.9900 . ?
C4 C5 1.500(4) . ?
C5 H5A 0.9900 . ?
C5 H5B 0.9900 . ?
C6 H6A 0.9800 . ?
C6 H6B 0.9800 . ?
C6 H6C 0.9800 . ?
C7 H7A 0.9800 . ?
C7 H7B 0.9800 . ?
C7 H7C 0.9800 . ?

loop_
_geom_torsion_atom_site_label_1
_geom_torsion_atom_site_label_2
_geom_torsion_atom_site_label_3
_geom_torsion_atom_site_label_4
_geom_torsion
_geom_torsion_site_symmetry_1
_geom_torsion_site_symmetry_2
_geom_torsion_site_symmetry_3
_geom_torsion_site_symmetry_4
_geom_torsion_publ_flag
S1 C1 C2 C3 -155.0(2) . . . . ?
S1 C1 C5 C4 157.5(2) . . . . ?
Al1 S1 C1 C2 -73.3(2) . . . . ?
Al1 S1 C1 C2 -163.72(18) 3_666 . . . ?
Al1 S1 C1 C5 170.79(18) . . . . ?
Al1 S1 C1 C5 80.4(2) 3_666 . . . ?
C1 C2 C3 C4 19.9(4) . . . . ?
C2 C1 C5 C4 36.4(3) . . . . ?
C2 C3 C4 C5 2.7(4) . . . . ?
C3 C4 C5 C1 -24.2(4) . . . . ?
C5 C1 C2 C3 -34.6(3) . . . . ?
